data_4025816
loop_
_publ_author_name
'Zhengren Xu'
'Weimin Hu'
'Qiang Liu'
'Lihe Zhang'
'Yanxing Jia'

_publ_section_title
;
 Total Synthesis of Clavicipitic Acid and Aurantioclavine: Stereochemistry
 of Clavicipitic Acid Revisited
;
_journal_name_full 'Journal of Organic Chemistry'
_journal_page_first 7626
_journal_page_last 7635
_journal_paper_doi 10.1021/jo101506c
_journal_volume 75
_journal_year 2010
_chemical_absolute_configuration syn
_chemical_formula_moiety 'C17 H20 N2 O2'
_chemical_formula_sum 'C17 H20 N2 O2'
_chemical_formula_weight 284.35
_chemical_name_systematic
; 
 ? 
;
_space_group_IT_number 18
_symmetry_cell_setting orthorhombic
_symmetry_space_group_name_Hall 'P 2 2ab'
_symmetry_space_group_name_H-M 'P 21 21 2'
_atom_sites_solution_hydrogens geom
_atom_sites_solution_primary direct
_atom_sites_solution_secondary difmap
_audit_creation_method SHELXL-97
_cell_angle_alpha 90.00
_cell_angle_beta 90.00
_cell_angle_gamma 90.00
_cell_formula_units_Z 4
_cell_length_a 9.829(3)
_cell_length_b 15.776(3)
_cell_length_c 10.514(2)
_cell_measurement_reflns_used 53
_cell_measurement_temperature 295(2)
_cell_measurement_theta_max 15.69
_cell_measurement_theta_min 2.57
_cell_volume 1630.3(7)
_computing_cell_refinement 'XSCANS (Bruker, 1997)'
_computing_data_collection 'XSCANS (Bruker, 1997)'
_computing_data_reduction 'XSCANS (Bruker, 1997)'
_computing_molecular_graphics 'SHELXTL (Bruker, 1997)'
_computing_publication_material 'SHELXTL (Bruker, 1997)'
_computing_structure_refinement 'SHELXL-97 (Sheldrick, 1997)'
_computing_structure_solution 'SHELXS-97 (Sheldrick, 1990)'
_diffrn_ambient_temperature 295(2)
_diffrn_measured_fraction_theta_full 0.994
_diffrn_measured_fraction_theta_max 0.994
_diffrn_measurement_device_type 'Bruker P4'
_diffrn_measurement_method '\w scans'
_diffrn_radiation_monochromator graphite
_diffrn_radiation_source 'fine-focus sealed tube'
_diffrn_radiation_type MoK\a
_diffrn_radiation_wavelength 0.71073
_diffrn_reflns_av_R_equivalents 0.0399
_diffrn_reflns_av_sigmaI/netI 0.0544
_diffrn_reflns_limit_h_max 1
_diffrn_reflns_limit_h_min -11
_diffrn_reflns_limit_k_max 1
_diffrn_reflns_limit_k_min -19
_diffrn_reflns_limit_l_max 1
_diffrn_reflns_limit_l_min -12
_diffrn_reflns_number 2296
_diffrn_reflns_theta_full 25.44
_diffrn_reflns_theta_max 25.44
_diffrn_reflns_theta_min 1.94
_diffrn_standards_decay_% 0
_diffrn_standards_interval_count 97
_diffrn_standards_number 3
_exptl_absorpt_coefficient_mu 0.077
_exptl_absorpt_correction_type none
_exptl_crystal_colour yellow
_exptl_crystal_density_diffrn 1.159
_exptl_crystal_density_meas ?
_exptl_crystal_density_method 'not measured'
_exptl_crystal_description prism
_exptl_crystal_F_000 608
_exptl_crystal_size_max 0.4
_exptl_crystal_size_mid 0.4
_exptl_crystal_size_min 0.3
_refine_diff_density_max 0.211
_refine_diff_density_min -0.249
_refine_diff_density_rms 0.060
_refine_ls_extinction_coef 0.0063(4)
_refine_ls_extinction_expression Fc^*^=kFc[1+0.001xFc^2^\l^3^/sin(2\q)]^-1/4^
_refine_ls_extinction_method SHELXL
_refine_ls_goodness_of_fit_ref 1.076
_refine_ls_hydrogen_treatment constr
_refine_ls_matrix_type full
_refine_ls_number_parameters 195
_refine_ls_number_reflns 1735
_refine_ls_number_restraints 1
_refine_ls_restrained_S_all 1.076
_refine_ls_R_factor_all 0.0960
_refine_ls_R_factor_gt 0.0464
_refine_ls_shift/su_max 0.007
_refine_ls_shift/su_mean 0.000
_refine_ls_structure_factor_coef Fsqd
_refine_ls_weighting_details 'calc w=1/[\s^2^(Fo^2^)+(0.0010P)^2^+1.3000P] where P=(Fo^2^+2Fc^2^)/3'
_refine_ls_weighting_scheme calc
_refine_ls_wR_factor_gt 0.0865
_refine_ls_wR_factor_ref 0.1237
_reflns_number_gt 1056
_reflns_number_total 1735
_reflns_threshold_expression >2sigma(I)
_cod_data_source_file jo101506c_si_003.cif
_cod_data_source_block try
_cod_depositor_comments
;
The following automatic conversions were performed:

'_symmetry_cell_setting' value 'Orthorhombic' changed to
'orthorhombic' according to the built-in table from CIF Core
dictionary named 'cif_core.dic' version 2.4.1 from 2010-06-29.

Automatic conversion script
Id: cif_fix_values 1646 2011-03-28 12:23:43Z adriana 

The following automatic conversions were performed:

'_exptl_crystal_density_meas' value 'none' was changed to '?' - the
value is perceived as not measured.

Automatic conversion script
Id: cif_fix_values 3008 2015-01-20 13:52:24Z robertas 
;
_cod_original_cell_volume 1630.2(7)
_cod_database_code 4025816

loop_
_symmetry_equiv_pos_as_xyz
'x, y, z'
'-x, -y, z'
'-x+1/2, y+1/2, -z'
'x+1/2, -y+1/2, -z'

loop_
_atom_site_label
_atom_site_type_symbol
_atom_site_fract_x
_atom_site_fract_y
_atom_site_fract_z
_atom_site_U_iso_or_equiv
_atom_site_adp_type
_atom_site_occupancy
_atom_site_symmetry_multiplicity
_atom_site_calc_flag
_atom_site_refinement_flags
_atom_site_disorder_assembly
_atom_site_disorder_group
O1 O 0.3446(2) 0.42195(12) 0.7912(3) 0.0779(8) Uani 1 1 d . . .
O2 O 0.1360(2) 0.45068(14) 0.7266(3) 0.1057(10) Uani 1 1 d . . .
N1 N 0.1621(2) 0.62078(14) 0.7678(2) 0.0502(6) Uani 1 1 d . . .
H1B H 0.1160 0.5841 0.7184 0.076(10) Uiso 1 1 d R . .
N2 N 0.4859(3) 0.77889(15) 1.0417(2) 0.0640(8) Uani 1 1 d . . .
H2C H 0.5379 0.8067 1.0925 0.077 Uiso 1 1 calc R . .
C1 C 0.2785(3) 0.56586(16) 0.7943(3) 0.0508(8) Uani 1 1 d . . .
H1A H 0.3530 0.5820 0.7374 0.061 Uiso 1 1 calc R . .
C2 C 0.3254(3) 0.57968(17) 0.9322(3) 0.0562(9) Uani 1 1 d . . .
H2A H 0.2502 0.5686 0.9896 0.067 Uiso 1 1 calc R . .
H2B H 0.3978 0.5401 0.9521 0.067 Uiso 1 1 calc R . .
C3 C 0.3757(3) 0.66928(17) 0.9518(3) 0.0518(8) Uani 1 1 d . . .
C4 C 0.3408(3) 0.74505(17) 0.8821(3) 0.0488(8) Uani 1 1 d . . .
C5 C 0.2627(3) 0.76498(16) 0.7739(3) 0.0483(7) Uani 1 1 d . . .
C6 C 0.1940(3) 0.69799(17) 0.6926(3) 0.0506(8) Uani 1 1 d . . .
H6A H 0.1069 0.7219 0.6648 0.061 Uiso 1 1 calc R . .
C7 C 0.2775(3) 0.68152(18) 0.5727(3) 0.0595(9) Uani 1 1 d . . .
H7A H 0.3683 0.6981 0.5751 0.071 Uiso 1 1 calc R . .
C8 C 0.2352(4) 0.6465(2) 0.4665(3) 0.0665(10) Uani 1 1 d . . .
C9 C 0.3323(4) 0.6300(2) 0.3562(3) 0.0998(14) Uani 1 1 d . . .
H9A H 0.4154 0.6607 0.3698 0.150 Uiso 1 1 calc R . .
H9B H 0.2910 0.6484 0.2782 0.150 Uiso 1 1 calc R . .
H9C H 0.3518 0.5704 0.3513 0.150 Uiso 1 1 calc R . .
C10 C 0.0896(4) 0.6182(3) 0.4450(4) 0.1011(15) Uani 1 1 d . . .
H10A H 0.0330 0.6397 0.5121 0.152 Uiso 1 1 calc R . .
H10B H 0.0857 0.5573 0.4446 0.152 Uiso 1 1 calc R . .
H10C H 0.0580 0.6395 0.3648 0.152 Uiso 1 1 calc R . .
C11 C 0.2556(3) 0.84868(18) 0.7369(3) 0.0631(9) Uani 1 1 d . . .
H11A H 0.2055 0.8624 0.6648 0.076 Uiso 1 1 calc R . .
C12 C 0.3207(4) 0.9136(2) 0.8035(3) 0.0736(9) Uani 1 1 d U . .
H12A H 0.3104 0.9694 0.7767 0.088 Uiso 1 1 calc R . .
C13 C 0.3989(4) 0.89650(18) 0.9073(3) 0.0683(9) Uani 1 1 d U . .
H13A H 0.4425 0.9398 0.9515 0.082 Uiso 1 1 calc R . .
C14 C 0.4119(3) 0.81292(17) 0.9451(3) 0.0549(8) Uani 1 1 d . . .
C15 C 0.4643(3) 0.69314(19) 1.0450(3) 0.0611(9) Uani 1 1 d . . .
H15A H 0.5046 0.6563 1.1029 0.073 Uiso 1 1 calc R . .
C16 C 0.2421(3) 0.47459(17) 0.7683(3) 0.0597(9) Uani 1 1 d . . .
C17 C 0.3210(3) 0.33248(18) 0.7654(4) 0.0851(13) Uani 1 1 d . . .
H17A H 0.4052 0.3020 0.7722 0.128 Uiso 1 1 calc R . .
H17B H 0.2850 0.3260 0.6810 0.128 Uiso 1 1 calc R . .
H17C H 0.2571 0.3104 0.8259 0.128 Uiso 1 1 calc R . .

loop_
_atom_site_aniso_label
_atom_site_aniso_U_11
_atom_site_aniso_U_22
_atom_site_aniso_U_33
_atom_site_aniso_U_23
_atom_site_aniso_U_13
_atom_site_aniso_U_12
O1 0.0607(12) 0.0486(11) 0.1244(19) -0.0156(13) -0.0170(16) 0.0020(10)
O2 0.0575(12) 0.0601(12) 0.200(3) -0.0316(18) -0.0300(19) -0.0015(11)
N1 0.0427(11) 0.0485(12) 0.0594(14) -0.0089(12) -0.0038(13) -0.0018(11)
N2 0.0644(15) 0.0605(15) 0.0671(15) -0.0107(14) -0.0087(15) -0.0099(13)
C1 0.0461(14) 0.0464(15) 0.0599(17) -0.0055(15) 0.0003(15) -0.0048(13)
C2 0.0578(16) 0.0471(15) 0.0638(18) -0.0012(15) -0.0126(17) -0.0035(15)
C3 0.0521(15) 0.0497(15) 0.0536(16) -0.0004(15) -0.0076(15) -0.0040(14)
C4 0.0479(15) 0.0462(14) 0.0523(15) -0.0051(14) 0.0039(14) -0.0049(14)
C5 0.0481(14) 0.0462(14) 0.0507(15) -0.0031(14) 0.0062(14) -0.0016(13)
C6 0.0472(14) 0.0534(15) 0.0511(16) -0.0028(14) -0.0009(14) 0.0024(13)
C7 0.0610(18) 0.0625(18) 0.0550(17) -0.0039(16) 0.0075(16) -0.0071(16)
C8 0.082(2) 0.0644(19) 0.0529(18) -0.0070(17) 0.008(2) -0.0138(18)
C9 0.125(3) 0.103(3) 0.071(2) -0.021(2) 0.021(3) -0.022(3)
C10 0.095(3) 0.127(3) 0.081(2) -0.028(3) -0.012(3) -0.019(3)
C11 0.0677(17) 0.0534(16) 0.0681(19) 0.0014(17) 0.0023(19) 0.0031(16)
C12 0.089(2) 0.0469(16) 0.0850(17) 0.0060(17) 0.0035(15) -0.0023(18)
C13 0.076(2) 0.0449(16) 0.0836(19) -0.0123(17) -0.0018(15) -0.0133(16)
C14 0.0570(16) 0.0482(15) 0.0595(18) -0.0040(16) 0.0016(17) -0.0087(14)
C15 0.0668(19) 0.0572(17) 0.0594(18) -0.0034(17) -0.0124(18) -0.0080(16)
C16 0.0438(14) 0.0511(16) 0.084(2) -0.0078(16) -0.0067(18) -0.0008(14)
C17 0.076(2) 0.0474(16) 0.132(3) -0.019(2) -0.012(3) 0.0020(17)

loop_
_atom_type_symbol
_atom_type_description
_atom_type_scat_dispersion_real
_atom_type_scat_dispersion_imag
_atom_type_scat_source
C C 0.0033 0.0000 'International Tables Vol C Tables 4.2.6.8 and 6.1.1.4'
H H 0.0000 0.0000 'International Tables Vol C Tables 4.2.6.8 and 6.1.1.4'
N N 0.0061 0.0000 'International Tables Vol C Tables 4.2.6.8 and 6.1.1.4'
O O 0.0106 0.0000 'International Tables Vol C Tables 4.2.6.8 and 6.1.1.4'

loop_
_geom_angle_atom_site_label_1
_geom_angle_atom_site_label_2
_geom_angle_atom_site_label_3
_geom_angle
_geom_angle_site_symmetry_1
_geom_angle_site_symmetry_3
_geom_angle_publ_flag
C16 O1 C17 116.8(2) . . ?
C1 N1 C6 115.0(2) . . ?
C1 N1 H1B 97.0 . . ?
C6 N1 H1B 109.0 . . ?
C14 N2 C15 109.0(3) . . ?
C14 N2 H2C 125.5 . . ?
C15 N2 H2C 125.5 . . ?
N1 C1 C16 110.2(2) . . ?
N1 C1 C2 109.3(2) . . ?
C16 C1 C2 112.2(2) . . ?
N1 C1 H1A 108.3 . . ?
C16 C1 H1A 108.3 . . ?
C2 C1 H1A 108.3 . . ?
C3 C2 C1 111.1(2) . . ?
C3 C2 H2A 109.4 . . ?
C1 C2 H2A 109.4 . . ?
C3 C2 H2B 109.4 . . ?
C1 C2 H2B 109.4 . . ?
H2A C2 H2B 108.0 . . ?
C15 C3 C4 106.7(2) . . ?
C15 C3 C2 124.4(3) . . ?
C4 C3 C2 128.8(3) . . ?
C5 C4 C14 118.0(2) . . ?
C5 C4 C3 136.5(3) . . ?
C14 C4 C3 105.5(2) . . ?
C11 C5 C4 118.0(3) . . ?
C11 C5 C6 119.0(3) . . ?
C4 C5 C6 122.8(2) . . ?
N1 C6 C5 111.4(2) . . ?
N1 C6 C7 114.4(2) . . ?
C5 C6 C7 110.2(2) . . ?
N1 C6 H6A 106.8 . . ?
C5 C6 H6A 106.8 . . ?
C7 C6 H6A 106.8 . . ?
C8 C7 C6 127.1(3) . . ?
C8 C7 H7A 116.4 . . ?
C6 C7 H7A 116.4 . . ?
C7 C8 C10 123.3(3) . . ?
C7 C8 C9 121.3(3) . . ?
C10 C8 C9 115.3(3) . . ?
C8 C9 H9A 109.5 . . ?
C8 C9 H9B 109.5 . . ?
H9A C9 H9B 109.5 . . ?
C8 C9 H9C 109.5 . . ?
H9A C9 H9C 109.5 . . ?
H9B C9 H9C 109.5 . . ?
C8 C10 H10A 109.5 . . ?
C8 C10 H10B 109.5 . . ?
H10A C10 H10B 109.5 . . ?
C8 C10 H10C 109.5 . . ?
H10A C10 H10C 109.5 . . ?
H10B C10 H10C 109.5 . . ?
C5 C11 C12 122.5(3) . . ?
C5 C11 H11A 118.7 . . ?
C12 C11 H11A 118.7 . . ?
C13 C12 C11 121.0(3) . . ?
C13 C12 H12A 119.5 . . ?
C11 C12 H12A 119.5 . . ?
C12 C13 C14 118.1(3) . . ?
C12 C13 H13A 121.0 . . ?
C14 C13 H13A 121.0 . . ?
N2 C14 C13 129.8(3) . . ?
N2 C14 C4 108.0(2) . . ?
C13 C14 C4 122.2(3) . . ?
C3 C15 N2 110.7(3) . . ?
C3 C15 H15A 124.7 . . ?
N2 C15 H15A 124.7 . . ?
O2 C16 O1 122.2(3) . . ?
O2 C16 C1 125.1(3) . . ?
O1 C16 C1 112.6(2) . . ?
O1 C17 H17A 109.5 . . ?
O1 C17 H17B 109.5 . . ?
H17A C17 H17B 109.5 . . ?
O1 C17 H17C 109.5 . . ?
H17A C17 H17C 109.5 . . ?
H17B C17 H17C 109.5 . . ?

loop_
_geom_bond_atom_site_label_1
_geom_bond_atom_site_label_2
_geom_bond_distance
_geom_bond_site_symmetry_2
_geom_bond_publ_flag
O1 C16 1.327(3) . ?
O1 C17 1.456(3) . ?
O2 C16 1.193(4) . ?
N1 C1 1.462(3) . ?
N1 C6 1.486(3) . ?
N1 H1B 0.9001 . ?
N2 C14 1.360(4) . ?
N2 C15 1.370(4) . ?
N2 H2C 0.8600 . ?
C1 C16 1.508(4) . ?
C1 C2 1.537(4) . ?
C1 H1A 0.9800 . ?
C2 C3 1.512(4) . ?
C2 H2A 0.9700 . ?
C2 H2B 0.9700 . ?
C3 C15 1.364(4) . ?
C3 C4 1.444(4) . ?
C4 C5 1.408(4) . ?
C4 C14 1.439(4) . ?
C5 C11 1.379(4) . ?
C5 C6 1.518(4) . ?
C6 C7 1.526(4) . ?
C6 H6A 0.9800 . ?
C7 C8 1.313(4) . ?
C7 H7A 0.9300 . ?
C8 C10 1.516(5) . ?
C8 C9 1.524(5) . ?
C9 H9A 0.9600 . ?
C9 H9B 0.9600 . ?
C9 H9C 0.9600 . ?
C10 H10A 0.9600 . ?
C10 H10B 0.9600 . ?
C10 H10C 0.9600 . ?
C11 C12 1.396(4) . ?
C11 H11A 0.9300 . ?
C12 C13 1.362(5) . ?
C12 H12A 0.9300 . ?
C13 C14 1.383(4) . ?
C13 H13A 0.9300 . ?
C15 H15A 0.9300 . ?
C17 H17A 0.9600 . ?
C17 H17B 0.9600 . ?
C17 H17C 0.9600 . ?

loop_
_geom_hbond_atom_site_label_D
_geom_hbond_atom_site_label_H
_geom_hbond_atom_site_label_A
_geom_hbond_distance_DH
_geom_hbond_distance_HA
_geom_hbond_distance_DA
_geom_hbond_angle_DHA
_geom_hbond_site_symmetry_A
N1 H1B O2 0.90 2.12 2.730(3) 124.7 .
N2 H2C N1 0.86 2.23 3.084(3) 176.6 4_567

loop_
_cod_related_entry_id
_cod_related_entry_database
_cod_related_entry_code
1 ChemSpider 8237979
